data_7058255
loop_
_publ_author_name
'Dastoorani, Parvaneh'
'Khalilzadeh, Mohammad A.'
'Khaleghi, Fatemeh'
'Maghsoodlou, Malek Taher'
'Kaminsky, Werner'
'Shokuhi Rad, Ali'

_publ_section_title
;
 Experimental and computational studies on the synthesis of
 diastereoselective natural-based Meldrum spiro dibenzofuran derivatives
;
_journal_issue 17
_journal_name_full 'New Journal of Chemistry'
_journal_page_first 6615
_journal_paper_doi 10.1039/C9NJ00766K
_journal_volume 43
_journal_year 2019
_chemical_formula_moiety 'C26 H24 O7'
_chemical_formula_sum 'C26 H24 O7'
_chemical_formula_weight 448.45
_chemical_name_common 307
_chemical_name_systematic 307
_space_group_IT_number 2
_space_group_name_Hall '-P 1'
_space_group_name_H-M_alt 'P -1'
_symmetry_cell_setting triclinic
_symmetry_Int_Tables_number 2
_symmetry_space_group_name_Hall '-P 1'
_symmetry_space_group_name_H-M 'P -1'
_atom_sites_solution_hydrogens geom
_atom_sites_solution_primary direct
_atom_sites_solution_secondary difmap
_audit_conform_dict_location ftp://ftp.iucr.org/pub/cif_core.dic
_audit_conform_dict_name cif_core.dic
_audit_conform_dict_version 2.4
_audit_creation_date 2016-02-08T13:24:18-00:00
_audit_creation_method 'WinGX routine CIF_UPDATE'
_audit_update_record
;
2016-02-13 deposited with the CCDC.    2019-03-20 downloaded from the CCDC.
;
_cell_angle_alpha 114.722(3)
_cell_angle_beta 97.632(4)
_cell_angle_gamma 108.601(4)
_cell_formula_units_Z 2
_cell_length_a 10.0326(6)
_cell_length_b 10.6832(5)
_cell_length_c 12.0430(7)
_cell_measurement_reflns_used 38842
_cell_measurement_temperature 100(2)
_cell_measurement_theta_max 20
_cell_measurement_theta_min 3
_cell_volume 1056.76(12)
_computing_cell_refinement 'SAINT (Bruker, 2007)'
_computing_data_collection 'APEX2 (Bruker, 2007)'
_computing_data_reduction 'SAINT (Bruker, 2007)'
_computing_molecular_graphics 'ORTEP-3 for Windows (Farrugia, 1997)'
_computing_publication_material 'SHELXL-97 (Sheldrick, 1997)'
_computing_structure_refinement 'SHELXL-97 (Sheldrick, 2008)'
_computing_structure_solution 'SHELXS97 (Sheldrick, 1997)'
_diffrn_ambient_temperature 100(2)
_diffrn_measured_fraction_theta_full 1
_diffrn_measured_fraction_theta_max 0.993
_diffrn_measurement_device_type 'Bruker APEXII CCD area-detector'
_diffrn_measurement_method '\f and \w scans'
_diffrn_radiation_monochromator graphite
_diffrn_radiation_type MoK\a
_diffrn_radiation_wavelength 0.71073
_diffrn_reflns_av_R_equivalents 0.0865
_diffrn_reflns_av_unetI/netI 0.0786
_diffrn_reflns_limit_h_max 13
_diffrn_reflns_limit_h_min -13
_diffrn_reflns_limit_k_max 14
_diffrn_reflns_limit_k_min -14
_diffrn_reflns_limit_l_max 16
_diffrn_reflns_limit_l_min -16
_diffrn_reflns_number 38842
_diffrn_reflns_theta_full 25
_diffrn_reflns_theta_max 28.65
_diffrn_reflns_theta_min 1.96
_diffrn_source 'fine-focus sealed tube'
_exptl_absorpt_coefficient_mu 0.102
_exptl_absorpt_correction_T_max 0.999
_exptl_absorpt_correction_T_min 0.9918
_exptl_absorpt_correction_type multi-scan
_exptl_absorpt_process_details '(SADABS; Bruker, 2007)'
_exptl_crystal_colour colorless
_exptl_crystal_density_diffrn 1.409
_exptl_crystal_density_method 'not measured'
_exptl_crystal_description piece
_exptl_crystal_F_000 472
_exptl_crystal_size_max 0.08
_exptl_crystal_size_mid 0.07
_exptl_crystal_size_min 0.01
_refine_diff_density_max 0.296
_refine_diff_density_min -0.316
_refine_diff_density_rms 0.062
_refine_ls_extinction_method none
_refine_ls_goodness_of_fit_ref 1.015
_refine_ls_hydrogen_treatment constr
_refine_ls_matrix_type full
_refine_ls_number_parameters 303
_refine_ls_number_reflns 5410
_refine_ls_number_restraints 0
_refine_ls_restrained_S_all 1.015
_refine_ls_R_factor_all 0.1157
_refine_ls_R_factor_gt 0.052
_refine_ls_shift/su_max 0
_refine_ls_shift/su_mean 0
_refine_ls_structure_factor_coef Fsqd
_refine_ls_weighting_details 'calc w=1/[\s^2^(Fo^2^)+(0.0471P)^2^+0.2778P] where P=(Fo^2^+2Fc^2^)/3'
_refine_ls_weighting_scheme calc
_refine_ls_wR_factor_gt 0.1039
_refine_ls_wR_factor_ref 0.1274
_reflns_number_gt 3120
_reflns_number_total 5410
_reflns_threshold_expression >2\s(I)
_cod_data_source_file c9nj00766k2.cif
_cod_data_source_block 307_0m
_cod_depositor_comments 'Adding full bibliography for 7058255.cif.'
_cod_database_code 7058255

loop_
_symmetry_equiv_pos_as_xyz
'x, y, z'
'-x, -y, -z'

loop_
_atom_site_label
_atom_site_type_symbol
_atom_site_fract_x
_atom_site_fract_y
_atom_site_fract_z
_atom_site_U_iso_or_equiv
_atom_site_adp_type
_atom_site_occupancy
_atom_site_symmetry_multiplicity
_atom_site_calc_flag
_atom_site_refinement_flags
C1 C -0.4984(2) 0.2137(2) 0.1233(2) 0.0272(5) Uani 1 1 d .
H1 H -0.5815 0.1394 0.1233 0.033 Uiso 1 1 calc R
C2 C -0.3719(2) 0.1898(2) 0.1125(2) 0.0249(5) Uani 1 1 d .
H2 H -0.3671 0.0998 0.1065 0.03 Uiso 1 1 calc R
C3 C -0.2523(2) 0.2976(2) 0.11041(19) 0.0210(5) Uani 1 1 d .
H3 H -0.1661 0.2803 0.102 0.025 Uiso 1 1 calc R
C4 C -0.2563(2) 0.4317(2) 0.12056(19) 0.0185(4) Uani 1 1 d .
C5 C -0.3845(2) 0.4540(2) 0.1324(2) 0.0216(5) Uani 1 1 d .
H5 H -0.3896 0.5441 0.1393 0.026 Uiso 1 1 calc R
C6 C -0.5036(2) 0.3468(2) 0.1342(2) 0.0239(5) Uani 1 1 d .
H6 H -0.5899 0.3639 0.143 0.029 Uiso 1 1 calc R
C7 C -0.1207(2) 0.5491(2) 0.12200(19) 0.0179(4) Uani 1 1 d .
H7 H -0.0606 0.4939 0.0834 0.021 Uiso 1 1 calc R
C8 C -0.1618(2) 0.6108(2) 0.03401(19) 0.0203(4) Uani 1 1 d .
H8A H -0.1942 0.5293 -0.0563 0.024 Uiso 1 1 calc R
H8B H -0.2476 0.6341 0.05 0.024 Uiso 1 1 calc R
C9 C -0.0427(2) 0.7491(2) 0.04857(19) 0.0196(4) Uani 1 1 d .
C10 C 0.0790(2) 0.8217(2) 0.14783(19) 0.0188(4) Uani 1 1 d .
C11 C 0.1197(2) 0.7771(2) 0.24532(19) 0.0190(4) Uani 1 1 d .
H11 H 0.1764 0.7149 0.2129 0.023 Uiso 1 1 calc R
C12 C -0.0191(2) 0.6765(2) 0.26218(18) 0.0161(4) Uani 1 1 d .
C13 C 0.2287(2) 0.9288(2) 0.35719(19) 0.0174(4) Uani 1 1 d .
C14 C 0.2998(2) 0.9791(2) 0.4829(2) 0.0196(4) Uani 1 1 d .
H14 H 0.2751 0.9126 0.5176 0.023 Uiso 1 1 calc R
C15 C 0.4092(2) 1.1282(2) 0.56123(19) 0.0187(4) Uani 1 1 d .
C16 C 0.4458(2) 1.2238(2) 0.5068(2) 0.0210(5) Uani 1 1 d .
C17 C 0.3743(2) 1.1755(2) 0.3793(2) 0.0221(5) Uani 1 1 d .
H17 H 0.3981 1.2404 0.3431 0.026 Uiso 1 1 calc R
C18 C 0.2676(2) 1.0291(2) 0.30859(19) 0.0192(4) Uani 1 1 d .
C19 C 0.4840(2) 1.1846(2) 0.6968(2) 0.0221(5) Uani 1 1 d .
C20 C 0.4425(2) 1.0887(2) 0.7582(2) 0.0263(5) Uani 1 1 d .
H20A H 0.5126 1.1397 0.8446 0.039 Uiso 1 1 calc R
H20B H 0.4452 0.9908 0.7062 0.039 Uiso 1 1 calc R
H20C H 0.3425 1.0723 0.7642 0.039 Uiso 1 1 calc R
C21 C -0.0773(2) 0.8039(2) -0.0421(2) 0.0232(5) Uani 1 1 d .
H21A H -0.149 0.8473 -0.021 0.035 Uiso 1 1 calc R
H21B H -0.1192 0.7189 -0.1303 0.035 Uiso 1 1 calc R
H21C H 0.0135 0.8815 -0.0347 0.035 Uiso 1 1 calc R
C22 C -0.0958(2) 0.7714(2) 0.33433(19) 0.0178(4) Uani 1 1 d .
C23 C 0.0400(2) 0.6047(2) 0.33119(19) 0.0183(4) Uani 1 1 d .
C24 C -0.0695(2) 0.6958(2) 0.4998(2) 0.0206(5) Uani 1 1 d .
C25 C -0.0015(2) 0.7925(2) 0.6434(2) 0.0252(5) Uani 1 1 d .
H25A H 0.027 0.7339 0.6788 0.038 Uiso 1 1 calc R
H25B H -0.0736 0.8243 0.6812 0.038 Uiso 1 1 calc R
H25C H 0.0862 0.8821 0.6638 0.038 Uiso 1 1 calc R
C26 C -0.2103(2) 0.5581(2) 0.4577(2) 0.0257(5) Uani 1 1 d .
H26A H -0.2429 0.4956 0.3639 0.039 Uiso 1 1 calc R
H26B H -0.2871 0.5903 0.4846 0.039 Uiso 1 1 calc R
H26C H -0.1922 0.4989 0.4972 0.039 Uiso 1 1 calc R
O1 O 0.18826(15) 0.96514(15) 0.18167(13) 0.0212(3) Uani 1 1 d .
O2 O 0.55077(17) 1.36733(16) 0.57519(15) 0.0300(4) Uani 1 1 d .
H2A H 0.5943 1.3829 0.6473 0.045 Uiso 1 1 calc R
O3 O 0.58229(16) 1.31592(16) 0.76301(14) 0.0296(4) Uani 1 1 d .
O4 O -0.09685(16) 0.79247(15) 0.45236(13) 0.0213(3) Uani 1 1 d .
O5 O 0.04113(16) 0.64830(15) 0.45351(13) 0.0227(3) Uani 1 1 d .
O6 O 0.09901(16) 0.52177(15) 0.28421(14) 0.0239(3) Uani 1 1 d .
O7 O -0.14900(16) 0.83492(15) 0.29266(13) 0.0226(3) Uani 1 1 d .

loop_
_atom_site_aniso_label
_atom_site_aniso_U_11
_atom_site_aniso_U_22
_atom_site_aniso_U_33
_atom_site_aniso_U_23
_atom_site_aniso_U_13
_atom_site_aniso_U_12
C1 0.0256(13) 0.0223(12) 0.0203(12) 0.0084(10) 0.0058(10) -0.0027(10)
C2 0.0286(13) 0.0160(11) 0.0221(12) 0.0087(10) 0.0032(10) 0.0027(10)
C3 0.0219(12) 0.0188(11) 0.0173(11) 0.0066(9) 0.0036(9) 0.0069(9)
C4 0.0165(11) 0.0158(10) 0.0147(10) 0.0053(9) 0.0014(9) 0.0012(9)
C5 0.0193(11) 0.0175(11) 0.0204(11) 0.0077(9) 0.0010(9) 0.0031(9)
C6 0.0157(11) 0.0303(12) 0.0211(12) 0.0113(10) 0.0047(9) 0.0063(10)
C7 0.0159(11) 0.0147(10) 0.0155(10) 0.0047(9) 0.0006(9) 0.0030(8)
C8 0.0194(11) 0.0182(11) 0.0161(11) 0.0066(9) 0.0004(9) 0.0039(9)
C9 0.0211(11) 0.0181(10) 0.0192(11) 0.0090(9) 0.0071(9) 0.0076(9)
C10 0.0186(11) 0.0155(10) 0.0182(11) 0.0070(9) 0.0063(9) 0.0037(9)
C11 0.0142(11) 0.0172(10) 0.0209(11) 0.0073(9) 0.0037(9) 0.0045(9)
C12 0.0135(10) 0.0141(10) 0.0167(11) 0.0068(9) 0.0023(8) 0.0033(8)
C13 0.0121(10) 0.0146(10) 0.0200(11) 0.0055(9) 0.0031(9) 0.0040(8)
C14 0.0132(11) 0.0212(11) 0.0227(12) 0.0096(9) 0.0048(9) 0.0073(9)
C15 0.0128(10) 0.0170(10) 0.0198(11) 0.0055(9) 0.0034(9) 0.0041(9)
C16 0.0131(11) 0.0162(11) 0.0238(12) 0.0048(9) 0.0037(9) 0.0018(9)
C17 0.0206(12) 0.0190(11) 0.0233(12) 0.0099(9) 0.0081(9) 0.0045(9)
C18 0.0177(11) 0.0198(11) 0.0146(11) 0.0053(9) 0.0040(9) 0.0061(9)
C19 0.0127(11) 0.0211(11) 0.0244(12) 0.0048(10) 0.0030(9) 0.0073(9)
C20 0.0210(12) 0.0288(12) 0.0224(12) 0.0093(10) 0.0008(10) 0.0093(10)
C21 0.0216(12) 0.0189(11) 0.0243(12) 0.0104(10) 0.0035(10) 0.0044(9)
C22 0.0144(10) 0.0132(10) 0.0192(11) 0.0065(9) 0.0022(9) 0.0014(8)
C23 0.0134(11) 0.0149(10) 0.0192(11) 0.0063(9) 0.0007(9) 0.0017(9)
C24 0.0238(12) 0.0242(11) 0.0218(11) 0.0148(10) 0.0090(9) 0.0139(10)
C25 0.0271(13) 0.0251(12) 0.0198(11) 0.0102(10) 0.0070(10) 0.0080(10)
C26 0.0251(12) 0.0255(12) 0.0269(12) 0.0138(10) 0.0073(10) 0.0100(10)
O1 0.0190(8) 0.0179(7) 0.0170(8) 0.0073(6) 0.0018(6) -0.0005(6)
O2 0.0247(9) 0.0183(8) 0.0261(9) 0.0051(7) 0.0006(7) -0.0048(7)
O3 0.0221(9) 0.0234(8) 0.0240(9) 0.0033(7) -0.0023(7) 0.0021(7)
O4 0.0292(9) 0.0224(8) 0.0198(8) 0.0125(7) 0.0094(7) 0.0158(7)
O5 0.0245(8) 0.0282(8) 0.0208(8) 0.0137(7) 0.0069(7) 0.0152(7)
O6 0.0225(8) 0.0226(8) 0.0254(8) 0.0099(7) 0.0054(7) 0.0115(7)
O7 0.0251(8) 0.0217(8) 0.0251(8) 0.0134(7) 0.0066(7) 0.0123(7)

loop_
_atom_type_symbol
_atom_type_description
_atom_type_scat_dispersion_real
_atom_type_scat_dispersion_imag
_atom_type_scat_source
C C 0.0033 0.0016 'International Tables Vol C Tables 4.2.6.8 and 6.1.1.4'
H H 0 0 'International Tables Vol C Tables 4.2.6.8 and 6.1.1.4'
O O 0.0106 0.006 'International Tables Vol C Tables 4.2.6.8 and 6.1.1.4'

loop_
_geom_angle_atom_site_label_1
_geom_angle_atom_site_label_2
_geom_angle_atom_site_label_3
_geom_angle
C2 C1 C6 119.8(2)
C2 C1 H1 120.1
C6 C1 H1 120.1
C3 C2 C1 119.64(19)
C3 C2 H2 120.2
C1 C2 H2 120.2
C2 C3 C4 121.14(19)
C2 C3 H3 119.4
C4 C3 H3 119.4
C5 C4 C3 118.28(19)
C5 C4 C7 122.38(17)
C3 C4 C7 119.32(18)
C6 C5 C4 120.69(19)
C6 C5 H5 119.7
C4 C5 H5 119.7
C5 C6 C1 120.4(2)
C5 C6 H6 119.8
C1 C6 H6 119.8
C4 C7 C8 111.82(16)
C4 C7 C12 112.66(16)
C8 C7 C12 113.71(15)
C4 C7 H7 106
C8 C7 H7 106
C12 C7 H7 106
C9 C8 C7 116.34(17)
C9 C8 H8A 108.2
C7 C8 H8A 108.2
C9 C8 H8B 108.2
C7 C8 H8B 108.2
H8A C8 H8B 107.4
C10 C9 C21 124.71(19)
C10 C9 C8 117.95(18)
C21 C9 C8 116.99(18)
C9 C10 O1 122.51(18)
C9 C10 C11 128.01(18)
O1 C10 C11 109.33(17)
C10 C11 C13 101.22(15)
C10 C11 C12 112.24(16)
C13 C11 C12 120.77(16)
C10 C11 H11 107.3
C13 C11 H11 107.3
C12 C11 H11 107.3
C22 C12 C23 114.17(16)
C22 C12 C11 110.46(15)
C23 C12 C11 104.75(15)
C22 C12 C7 112.38(16)
C23 C12 C7 108.95(14)
C11 C12 C7 105.52(15)
C14 C13 C18 118.43(18)
C14 C13 C11 134.63(18)
C18 C13 C11 106.67(17)
C13 C14 C15 120.64(19)
C13 C14 H14 119.7
C15 C14 H14 119.7
C14 C15 C16 118.58(19)
C14 C15 C19 121.26(18)
C16 C15 C19 120.16(18)
O2 C16 C17 116.22(18)
O2 C16 C15 122.00(19)
C17 C16 C15 121.78(18)
C18 C17 C16 116.63(19)
C18 C17 H17 121.7
C16 C17 H17 121.7
C17 C18 O1 123.36(18)
C17 C18 C13 123.93(19)
O1 C18 C13 112.71(17)
O3 C19 C15 119.87(19)
O3 C19 C20 118.88(19)
C15 C19 C20 121.24(18)
C19 C20 H20A 109.5
C19 C20 H20B 109.5
H20A C20 H20B 109.5
C19 C20 H20C 109.5
H20A C20 H20C 109.5
H20B C20 H20C 109.5
C9 C21 H21A 109.5
C9 C21 H21B 109.5
H21A C21 H21B 109.5
C9 C21 H21C 109.5
H21A C21 H21C 109.5
H21B C21 H21C 109.5
O7 C22 O4 118.49(17)
O7 C22 C12 122.39(18)
O4 C22 C12 119.01(16)
O6 C23 O5 118.82(18)
O6 C23 C12 122.10(18)
O5 C23 C12 118.66(16)
O5 C24 O4 110.59(15)
O5 C24 C25 105.58(16)
O4 C24 C25 106.74(15)
O5 C24 C26 109.47(16)
O4 C24 C26 110.42(17)
C25 C24 C26 113.92(18)
C24 C25 H25A 109.5
C24 C25 H25B 109.5
H25A C25 H25B 109.5
C24 C25 H25C 109.5
H25A C25 H25C 109.5
H25B C25 H25C 109.5
C24 C26 H26A 109.5
C24 C26 H26B 109.5
H26A C26 H26B 109.5
C24 C26 H26C 109.5
H26A C26 H26C 109.5
H26B C26 H26C 109.5
C18 O1 C10 106.49(15)
C16 O2 H2A 109.5
C22 O4 C24 123.03(14)
C23 O5 C24 121.12(15)

loop_
_geom_bond_atom_site_label_1
_geom_bond_atom_site_label_2
_geom_bond_distance
C1 C2 1.385(3)
C1 C6 1.392(3)
C1 H1 0.95
C2 C3 1.385(3)
C2 H2 0.95
C3 C4 1.400(3)
C3 H3 0.95
C4 C5 1.395(3)
C4 C7 1.520(3)
C5 C6 1.376(3)
C5 H5 0.95
C6 H6 0.95
C7 C8 1.539(3)
C7 C12 1.574(3)
C7 H7 1
C8 C9 1.498(3)
C8 H8A 0.99
C8 H8B 0.99
C9 C10 1.324(3)
C9 C21 1.490(3)
C10 O1 1.416(2)
C10 C11 1.495(3)
C11 C13 1.513(3)
C11 C12 1.562(3)
C11 H11 1
C12 C22 1.521(3)
C12 C23 1.524(3)
C13 C14 1.371(3)
C13 C18 1.400(3)
C14 C15 1.409(3)
C14 H14 0.95
C15 C16 1.412(3)
C15 C19 1.468(3)
C16 O2 1.350(2)
C16 C17 1.395(3)
C17 C18 1.376(3)
C17 H17 0.95
C18 O1 1.376(2)
C19 O3 1.245(2)
C19 C20 1.488(3)
C20 H20A 0.98
C20 H20B 0.98
C20 H20C 0.98
C21 H21A 0.98
C21 H21B 0.98
C21 H21C 0.98
C22 O7 1.201(2)
C22 O4 1.345(2)
C23 O6 1.209(2)
C23 O5 1.344(2)
C24 O5 1.445(2)
C24 O4 1.450(2)
C24 C25 1.505(3)
C24 C26 1.509(3)
C25 H25A 0.98
C25 H25B 0.98
C25 H25C 0.98
C26 H26A 0.98
C26 H26B 0.98
C26 H26C 0.98
O2 H2A 0.84
